data_7133087
loop_
_publ_author_name
'M&#xf6;bs, Jakob'
'Tomori, Ajna'
'Heine, Johanna'

_publ_section_title
;
 Formation of iminium ions during the processing of metal halide
 perovskites.
;
_journal_issue 51
_journal_name_full 'Chemical communications (Cambridge, England)'
_journal_page_first 6488
_journal_page_last 6491
_journal_paper_doi 10.1039/d4cc01735h
_journal_volume 60
_journal_year 2024
_chemical_formula_moiety '3(I Pb0.333), C5 H12 N'
_chemical_formula_sum 'C5 H12 I3 N Pb'
_chemical_formula_weight 674.05
_space_group_crystal_system hexagonal
_space_group_IT_number 176
_space_group_name_Hall '-P 6c'
_space_group_name_H-M_alt 'P 63/m'
_atom_sites_solution_hydrogens geom
_atom_sites_solution_primary dual
_audit_creation_date 2022-04-11
_audit_creation_method
;
Olex2 1.5
(compiled 2021.12.09 svn.r5202d8cf for OlexSys, GUI svn.r6439)
;
_audit_update_record
;
2024-04-06 deposited with the CCDC.	2024-05-24 downloaded from the CCDC.
;
_cell_angle_alpha 90
_cell_angle_beta 90
_cell_angle_gamma 120
_cell_formula_units_Z 6
_cell_length_a 16.745(4)
_cell_length_b 16.745(4)
_cell_length_c 8.387(3)
_cell_measurement_reflns_used 1977
_cell_measurement_temperature 273.00
_cell_measurement_theta_max 23.01
_cell_measurement_theta_min 2.43
_cell_volume 2036.6(10)
_computing_cell_refinement 'SAINT V8.40B (?, 2016)'
_computing_data_reduction 'SAINT V8.40B (?, 2016)'
_computing_molecular_graphics 'Olex2 1.5 (Dolomanov et al., 2009)'
_computing_publication_material 'Olex2 1.5 (Dolomanov et al., 2009)'
_computing_structure_refinement 'SHELXL 2018/3 (Sheldrick, 2015)'
_computing_structure_solution 'SHELXT  (Sheldrick, 2015)'
_diffrn_ambient_temperature 273.00
_diffrn_detector 'PHOTON III C14'
_diffrn_detector_area_resol_mean 10.4167
_diffrn_measured_fraction_theta_full 0.999
_diffrn_measured_fraction_theta_max 0.999
_diffrn_measurement_device_type 'Bruker Quest D8'
_diffrn_measurement_method '\w and \f scans'
_diffrn_radiation_type MoK\a
_diffrn_radiation_wavelength 0.71073
_diffrn_reflns_av_R_equivalents 0.1402
_diffrn_reflns_av_unetI/netI 0.0768
_diffrn_reflns_Laue_measured_fraction_full 0.999
_diffrn_reflns_Laue_measured_fraction_max 0.999
_diffrn_reflns_limit_h_max 20
_diffrn_reflns_limit_h_min -20
_diffrn_reflns_limit_k_max 20
_diffrn_reflns_limit_k_min -20
_diffrn_reflns_limit_l_max 10
_diffrn_reflns_limit_l_min -10
_diffrn_reflns_number 21901
_diffrn_reflns_point_group_measured_fraction_full 0.999
_diffrn_reflns_point_group_measured_fraction_max 0.999
_diffrn_reflns_theta_full 25.242
_diffrn_reflns_theta_max 25.999
_diffrn_reflns_theta_min 2.433
_diffrn_source 'microfocus sealed X-ray tube'
_diffrn_source_current 1.0
_diffrn_source_power 0.05
_diffrn_source_voltage 50.0
_diffrn_standards_number 0
_exptl_absorpt_coefficient_mu 19.202
_exptl_absorpt_correction_T_max 0.7457
_exptl_absorpt_correction_T_min 0.5866
_exptl_absorpt_correction_type multi-scan
_exptl_absorpt_process_details
;
SADABS-2016/2 (Bruker,2016/2) was used for absorption correction.
wR2(int) was 0.1075 before and 0.0811 after correction.
The Ratio of minimum to maximum transmission is 0.7866.
The \l/2 correction factor is Not present.
;
_exptl_crystal_colour 'clear colourless'
_exptl_crystal_colour_lustre clear
_exptl_crystal_colour_primary colourless
_exptl_crystal_density_diffrn 3.298
_exptl_crystal_description needle
_exptl_crystal_F_000 1740
_exptl_crystal_size_max 0.108
_exptl_crystal_size_mid 0.029
_exptl_crystal_size_min 0.027
_refine_diff_density_max 1.666
_refine_diff_density_min -0.869
_refine_diff_density_rms 0.210
_refine_ls_extinction_method none
_refine_ls_goodness_of_fit_ref 1.029
_refine_ls_hydrogen_treatment constr
_refine_ls_matrix_type full
_refine_ls_number_parameters 68
_refine_ls_number_reflns 1438
_refine_ls_number_restraints 40
_refine_ls_restrained_S_all 1.037
_refine_ls_R_factor_all 0.0917
_refine_ls_R_factor_gt 0.0406
_refine_ls_shift/su_max 0.000
_refine_ls_shift/su_mean 0.000
_refine_ls_structure_factor_coef Fsqd
_refine_ls_weighting_details 'w=1/[\s^2^(Fo^2^)+(0.0071P)^2^] where P=(Fo^2^+2Fc^2^)/3'
_refine_ls_weighting_scheme calc
_refine_ls_wR_factor_gt 0.0859
_refine_ls_wR_factor_ref 0.0981
_reflns_Friedel_coverage 0.000
_reflns_number_gt 845
_reflns_number_total 1438
_reflns_threshold_expression 'I > 2\s(I)'
_cod_data_source_file d4cc01735h2.cif
_cod_data_source_block jmx116a_176
_cod_depositor_comments 'Adding full bibliography for 7133085--7133088.cif.'
_cod_original_cell_volume 2036.5(12)
_cod_database_code 7133087
_shelx_shelxl_version_number 2018/3
_shelx_space_group_comment
;
The symmetry employed for this shelxl refinement is uniquely defined
by the following loop, which should always be used as a source of
symmetry information in preference to the above space-group names.
They are only intended as comments.
;
_olex2_refinement_description
;
1. Fixed Uiso
 At 1.3 times of:
  All C(H,H,H) groups
2. Restrained distances
 N1_1-C1_1 \\sim N1_1-C2_1
 N1_2-C1_2 \\sim N1_2-C2_2
 with sigma of 0.02
 C3_1-C4_1 \\sim C4_1-C5_1
 C3_2-C4_2 \\sim C4_2-C5_2
 with sigma of 0.02
 N1_1-C3_1 \\sim N1_1-C5_1
 N1_2-C3_2 \\sim N1_2-C5_2
 with sigma of 0.04
 C1_1-C4_1 \\sim C2_1-C4_1
 C1_2-C4_2 \\sim C2_2-C4_2
 with sigma of 0.04
3. Restrained planarity
 C1_1, C2_1, C3_1, C4_1, C5_1, N1_1
 C1_2, C2_2, C3_2, C4_2, C5_2, N1_2
 with sigma of 0.05
4. Uiso/Uaniso restraints and constraints
C1_1 \\sim C2_1 \\sim C3_1 \\sim C4_1 \\sim C5_1 \\sim N1_1 \\sim C1_2 \\sim
C2_2 \\sim C3_2 \\sim C4_2 \\sim C5_2 \\sim N1_2: within 2A with sigma of 0.04
and sigma for terminal atoms of 0.08 within 2A
5. Others
 Fixed Sof: C1(0.25) H1A(0.25) H1B(0.25) H1C(0.25) C2(0.25) H2A(0.25)
 H2B(0.25) H2C(0.25) C3(0.25) H3A(0.25) H3B(0.25) H3C(0.25) C4(0.25) C5(0.25)
 H5A(0.25) H5B(0.25) H5C(0.25) N1(0.25) C1(0.25) H1A(0.25) H1B(0.25) H1C(0.25)
 C2(0.25) H2A(0.25) H2B(0.25) H2C(0.25) C3(0.25) H3A(0.25) H3B(0.25) H3C(0.25)
 C4(0.25) C5(0.25) H5A(0.25) H5B(0.25) H5C(0.25) N1(0.25)
6.a Free rotating group:
 C1(C2,C3,C4,C5,N1)
6.b Idealised Me refined as rotating group:
 C1(H1A,H1B,H1C), C2(H2A,H2B,H2C), C3(H3A,H3B,H3C), C5(H5A,H5B,H5C), C1(H1A,
 H1B,H1C), C2(H2A,H2B,H2C), C3(H3A,H3B,H3C), C5(H5A,H5B,H5C)
;
_olex2_submission_special_instructions 'No special instructions were received'

loop_
_space_group_symop_operation_xyz
'x, y, z'
'-y, x-y, z'
'-x+y, -x, z'
'-x, -y, z+1/2'
'y, -x+y, z+1/2'
'x-y, x, z+1/2'
'-x, -y, -z'
'y, -x+y, -z'
'x-y, x, -z'
'x, y, -z-1/2'
'-y, x-y, -z-1/2'
'-x+y, -x, -z-1/2'

loop_
_atom_site_label
_atom_site_type_symbol
_atom_site_fract_x
_atom_site_fract_y
_atom_site_fract_z
_atom_site_U_iso_or_equiv
_atom_site_adp_type
_atom_site_occupancy
_atom_site_site_symmetry_order
_atom_site_calc_flag
_atom_site_refinement_flags_posn
_atom_site_refinement_flags_adp
_atom_site_refinement_flags_occupancy
_atom_site_disorder_assembly
_atom_site_disorder_group
Pb1 Pb 1.000000 1.000000 0.500000 0.0476(3) Uani 1 6 d S T P . .
Pb2 Pb 0.333333 0.666667 0.49961(8) 0.0505(2) Uani 1 3 d S T P . .
I1 I 0.82979(7) 0.90339(8) 0.750000 0.0618(4) Uani 1 2 d S T P . .
I3 I 0.38159(9) 0.54864(8) 0.250000 0.0675(4) Uani 1 2 d S T P . .
I2 I 0.48873(8) 0.68409(9) 0.750000 0.0700(4) Uani 1 2 d S T P . .
C1_1 C 0.644(3) 0.984(3) 0.954(4) 0.11(3) Uiso 0.25 1 d DG U P A -1
H1A_1 H 0.604266 1.006069 0.994086 0.148 Uiso 0.25 1 calc R U P A -1
H1B_1 H 0.698609 1.008988 1.016937 0.148 Uiso 0.25 1 calc R U P A -1
H1C_1 H 0.611774 0.918163 0.958314 0.148 Uiso 0.25 1 calc R U P A -1
C2_1 C 0.597(3) 0.953(3) 0.659(5) 0.11(3) Uiso 0.25 1 d DG U P A -1
H2A_1 H 0.609639 0.905083 0.626487 0.147 Uiso 0.25 1 calc R U P A -1
H2B_1 H 0.599033 0.988037 0.566886 0.147 Uiso 0.25 1 calc R U P A -1
H2C_1 H 0.536973 0.925375 0.706302 0.147 Uiso 0.25 1 calc R U P A -1
C3_1 C 0.807(2) 1.139(3) 0.869(5) 0.043(16) Uiso 0.25 1 d DG U P A -1
H3A_1 H 0.867981 1.150404 0.844851 0.056 Uiso 0.25 1 calc R U P A -1
H3B_1 H 0.787261 1.106988 0.969039 0.056 Uiso 0.25 1 calc R U P A -1
H3C_1 H 0.808498 1.197114 0.877430 0.056 Uiso 0.25 1 calc R U P A -1
C4_1 C 0.744(2) 1.084(2) 0.744(4) 0.053(12) Uiso 0.25 1 d DG U P A -1
C5_1 C 0.761(3) 1.111(4) 0.577(4) 0.16(5) Uiso 0.25 1 d DG U P A -1
H5A_1 H 0.819954 1.166641 0.566717 0.214 Uiso 0.25 1 calc R U P A -1
H5B_1 H 0.713647 1.121652 0.536956 0.214 Uiso 0.25 1 calc R U P A -1
H5C_1 H 0.762081 1.062839 0.515892 0.214 Uiso 0.25 1 calc R U P A -1
N1_1 N 0.6694(19) 1.0158(19) 0.779(4) 0.067(13) Uiso 0.25 1 d DG U P A -1
C1_2 C 0.786(3) 1.123(3) 0.907(6) 0.026(11) Uiso 0.25 1 d D U P B -2
H1A_2 H 0.847001 1.132162 0.897119 0.033 Uiso 0.25 1 calc R U P B -2
H1B_2 H 0.757972 1.088740 1.003129 0.033 Uiso 0.25 1 calc R U P B -2
H1C_2 H 0.788217 1.181027 0.911101 0.033 Uiso 0.25 1 calc R U P B -2
C2_2 C 0.785(3) 1.094(3) 0.606(7) 0.062(18) Uiso 0.25 1 d D U P B -2
H2A_2 H 0.810726 1.158983 0.587046 0.081 Uiso 0.25 1 calc R U P B -2
H2B_2 H 0.745326 1.060035 0.518803 0.081 Uiso 0.25 1 calc R U P B -2
H2C_2 H 0.833440 1.079948 0.615774 0.081 Uiso 0.25 1 calc R U P B -2
C3_2 C 0.591(3) 0.982(3) 0.906(5) 0.037(13) Uiso 0.25 1 d D U P B -2
H3A_2 H 0.558468 1.015083 0.912426 0.048 Uiso 0.25 1 calc R U P B -2
H3B_2 H 0.630389 0.995732 0.997748 0.048 Uiso 0.25 1 calc R U P B -2
H3C_2 H 0.548255 0.916910 0.902413 0.048 Uiso 0.25 1 calc R U P B -2
C4_2 C 0.648(2) 1.0092(19) 0.763(5) 0.070(14) Uiso 0.25 1 d D U P B -2
C5_2 C 0.607(3) 0.966(3) 0.610(6) 0.032(13) Uiso 0.25 1 d D U P B -2
H5A_2 H 0.542337 0.921979 0.624925 0.041 Uiso 0.25 1 calc R U P B -2
H5B_2 H 0.637400 0.934506 0.569820 0.041 Uiso 0.25 1 calc R U P B -2
H5C_2 H 0.613198 1.011985 0.535181 0.041 Uiso 0.25 1 calc R U P B -2
N1_2 N 0.728(2) 1.067(2) 0.763(5) 0.097(16) Uiso 0.25 1 d D U P B -2

loop_
_atom_site_aniso_label
_atom_site_aniso_U_11
_atom_site_aniso_U_22
_atom_site_aniso_U_33
_atom_site_aniso_U_23
_atom_site_aniso_U_13
_atom_site_aniso_U_12
Pb1 0.0542(4) 0.0542(4) 0.0345(6) 0.000 0.000 0.0271(2)
Pb2 0.0569(3) 0.0569(3) 0.0378(5) 0.000 0.000 0.02845(16)
I1 0.0508(7) 0.0759(9) 0.0477(7) 0.000 0.000 0.0233(6)
I3 0.0978(10) 0.0771(9) 0.0505(7) 0.000 0.000 0.0609(8)
I2 0.0602(8) 0.1024(10) 0.0514(8) 0.000 0.000 0.0436(8)

loop_
_atom_type_symbol
_atom_type_description
_atom_type_scat_dispersion_real
_atom_type_scat_dispersion_imag
_atom_type_scat_source
C C 0.0033 0.0016 'International Tables Vol C Tables 4.2.6.8 and 6.1.1.4'
H H 0.0000 0.0000 'International Tables Vol C Tables 4.2.6.8 and 6.1.1.4'
I I -0.4742 1.8119 'International Tables Vol C Tables 4.2.6.8 and 6.1.1.4'
N N 0.0061 0.0033 'International Tables Vol C Tables 4.2.6.8 and 6.1.1.4'
Pb Pb -3.3944 10.1111 'International Tables Vol C Tables 4.2.6.8 and 6.1.1.4'

loop_
_geom_angle_atom_site_label_1
_geom_angle_atom_site_label_2
_geom_angle_atom_site_label_3
_geom_angle
_geom_angle_site_symmetry_1
_geom_angle_site_symmetry_3
_geom_angle_publ_flag
I1 Pb1 I1 97.26(3) . 9_656 ?
I1 Pb1 I1 180.0 2_765 8_566 ?
I1 Pb1 I1 97.26(3) 2_765 7_776 ?
I1 Pb1 I1 82.74(3) . 3_675 ?
I1 Pb1 I1 82.74(3) 9_656 7_776 ?
I1 Pb1 I1 180.0 9_656 3_675 ?
I1 Pb1 I1 82.74(3) 9_656 8_566 ?
I1 Pb1 I1 82.74(3) . 2_765 ?
I1 Pb1 I1 180.0 . 7_776 ?
I1 Pb1 I1 97.26(3) 9_656 2_765 ?
I1 Pb1 I1 97.26(3) 3_675 7_776 ?
I1 Pb1 I1 82.74(3) 3_675 2_765 ?
I1 Pb1 I1 82.74(3) 8_566 7_776 ?
I1 Pb1 I1 97.26(3) . 8_566 ?
I1 Pb1 I1 97.26(3) 3_675 8_566 ?
I3 Pb2 I3 82.89(3) 3_565 . ?
I3 Pb2 I3 82.89(3) 2_665 . ?
I3 Pb2 I3 82.89(3) 3_565 2_665 ?
I2 Pb2 I3 102.92(3) 2_665 3_565 ?
I2 Pb2 I3 171.98(3) 3_565 2_665 ?
I2 Pb2 I3 171.98(3) 2_665 . ?
I2 Pb2 I3 92.27(3) 3_565 3_565 ?
I2 Pb2 I3 102.92(3) . 2_665 ?
I2 Pb2 I3 171.98(3) . 3_565 ?
I2 Pb2 I3 102.92(3) 3_565 . ?
I2 Pb2 I3 92.27(3) 2_665 2_665 ?
I2 Pb2 I3 92.27(3) . . ?
I2 Pb2 I2 82.56(3) 2_665 3_565 ?
I2 Pb2 I2 82.56(3) 3_565 . ?
I2 Pb2 I2 82.55(3) 2_665 . ?
Pb1 I1 Pb1 80.52(3) 4_775 . ?
Pb2 I3 Pb2 80.31(4) . 10_556 ?
Pb2 I2 Pb2 80.76(4) . 10_557 ?
H1A_1 C1_1 H1B_1 109.5 . . ?
H1A_1 C1_1 H1C_1 109.5 . . ?
H1B_1 C1_1 H1C_1 109.5 . . ?
N1_1 C1_1 H1A_1 109.5 . . ?
N1_1 C1_1 H1B_1 109.5 . . ?
N1_1 C1_1 H1C_1 109.5 . . ?
H2A_1 C2_1 H2B_1 109.5 . . ?
H2A_1 C2_1 H2C_1 109.5 . . ?
H2B_1 C2_1 H2C_1 109.5 . . ?
N1_1 C2_1 H2A_1 109.5 . . ?
N1_1 C2_1 H2B_1 109.5 . . ?
N1_1 C2_1 H2C_1 109.5 . . ?
H3A_1 C3_1 H3B_1 109.5 . . ?
H3A_1 C3_1 H3C_1 109.5 . . ?
H3B_1 C3_1 H3C_1 109.5 . . ?
C4_1 C3_1 H3A_1 109.5 . . ?
C4_1 C3_1 H3B_1 109.5 . . ?
C4_1 C3_1 H3C_1 109.5 . . ?
C3_1 C4_1 C5_1 122.0 . . ?
N1_1 C4_1 C3_1 119.6 . . ?
N1_1 C4_1 C5_1 118.2 . . ?
C4_1 C5_1 H5A_1 109.5 . . ?
C4_1 C5_1 H5B_1 109.5 . . ?
C4_1 C5_1 H5C_1 109.5 . . ?
H5A_1 C5_1 H5B_1 109.5 . . ?
H5A_1 C5_1 H5C_1 109.5 . . ?
H5B_1 C5_1 H5C_1 109.5 . . ?
C2_1 N1_1 C1_1 113.7 . . ?
C4_1 N1_1 C1_1 121.7 . . ?
C4_1 N1_1 C2_1 124.5 . . ?
H1A_2 C1_2 H1B_2 109.5 . . ?
H1A_2 C1_2 H1C_2 109.5 . . ?
H1B_2 C1_2 H1C_2 109.5 . . ?
N1_2 C1_2 H1A_2 109.5 . . ?
N1_2 C1_2 H1B_2 109.5 . . ?
N1_2 C1_2 H1C_2 109.5 . . ?
H2A_2 C2_2 H2B_2 109.5 . . ?
H2A_2 C2_2 H2C_2 109.5 . . ?
H2B_2 C2_2 H2C_2 109.5 . . ?
N1_2 C2_2 H2A_2 109.5 . . ?
N1_2 C2_2 H2B_2 109.5 . . ?
N1_2 C2_2 H2C_2 109.5 . . ?
H3A_2 C3_2 H3B_2 109.5 . . ?
H3A_2 C3_2 H3C_2 109.5 . . ?
H3B_2 C3_2 H3C_2 109.5 . . ?
C4_2 C3_2 H3A_2 109.5 . . ?
C4_2 C3_2 H3B_2 109.5 . . ?
C4_2 C3_2 H3C_2 109.5 . . ?
C3_2 C4_2 C5_2 120(3) . . ?
N1_2 C4_2 C3_2 123(2) . . ?
N1_2 C4_2 C5_2 117(2) . . ?
C4_2 C5_2 H5A_2 109.5 . . ?
C4_2 C5_2 H5B_2 109.5 . . ?
C4_2 C5_2 H5C_2 109.5 . . ?
H5A_2 C5_2 H5B_2 109.5 . . ?
H5A_2 C5_2 H5C_2 109.5 . . ?
H5B_2 C5_2 H5C_2 109.5 . . ?
C1_2 N1_2 C2_2 112(3) . . ?
C4_2 N1_2 C1_2 127(2) . . ?
C4_2 N1_2 C2_2 121(2) . . ?

loop_
_geom_bond_atom_site_label_1
_geom_bond_atom_site_label_2
_geom_bond_distance
_geom_bond_site_symmetry_2
_geom_bond_publ_flag
Pb1 I1 3.2443(11) . ?
Pb1 I1 3.2444(11) 7_776 ?
Pb1 I1 3.2444(11) 8_566 ?
Pb1 I1 3.2444(11) 9_656 ?
Pb1 I1 3.2444(11) 3_675 ?
Pb1 I1 3.2444(11) 2_765 ?
Pb2 I3 3.2462(12) 3_565 ?
Pb2 I3 3.2462(12) . ?
Pb2 I3 3.2462(12) 2_665 ?
Pb2 I2 3.2414(12) 2_665 ?
Pb2 I2 3.2414(12) . ?
Pb2 I2 3.2414(12) 3_565 ?
C1_1 H1A_1 0.9600 . ?
C1_1 H1B_1 0.9600 . ?
C1_1 H1C_1 0.9600 . ?
C1_1 N1_1 1.5419 . ?
C2_1 H2A_1 0.9600 . ?
C2_1 H2B_1 0.9600 . ?
C2_1 H2C_1 0.9600 . ?
C2_1 N1_1 1.5255 . ?
C3_1 H3A_1 0.9600 . ?
C3_1 H3B_1 0.9600 . ?
C3_1 H3C_1 0.9600 . ?
C3_1 C4_1 1.4533 . ?
C4_1 C5_1 1.4585 . ?
C4_1 N1_1 1.2337 . ?
C5_1 H5A_1 0.9600 . ?
C5_1 H5B_1 0.9600 . ?
C5_1 H5C_1 0.9600 . ?
C1_2 H1A_2 0.9600 . ?
C1_2 H1B_2 0.9600 . ?
C1_2 H1C_2 0.9600 . ?
C1_2 N1_2 1.537(16) . ?
C2_2 H2A_2 0.9600 . ?
C2_2 H2B_2 0.9600 . ?
C2_2 H2C_2 0.9600 . ?
C2_2 N1_2 1.552(16) . ?
C3_2 H3A_2 0.9600 . ?
C3_2 H3B_2 0.9600 . ?
C3_2 H3C_2 0.9600 . ?
C3_2 C4_2 1.452(16) . ?
C4_2 C5_2 1.462(16) . ?
C4_2 N1_2 1.20(3) . ?
C5_2 H5A_2 0.9600 . ?
C5_2 H5B_2 0.9600 . ?
C5_2 H5C_2 0.9600 . ?

loop_
_geom_torsion_atom_site_label_1
_geom_torsion_atom_site_label_2
_geom_torsion_atom_site_label_3
_geom_torsion_atom_site_label_4
_geom_torsion
_geom_torsion_site_symmetry_1
_geom_torsion_site_symmetry_2
_geom_torsion_site_symmetry_3
_geom_torsion_site_symmetry_4
_geom_torsion_publ_flag
C3_1 C4_1 N1_1 C1_1 -3.4 . . . . ?
C3_1 C4_1 N1_1 C2_1 179.8 . . . . ?
C5_1 C4_1 N1_1 C1_1 -177.8 . . . . ?
C5_1 C4_1 N1_1 C2_1 5.3 . . . . ?
C3_2 C4_2 N1_2 C1_2 0.2(11) . . . . ?
C3_2 C4_2 N1_2 C2_2 -180.0(4) . . . . ?
C5_2 C4_2 N1_2 C1_2 180.0(5) . . . . ?
C5_2 C4_2 N1_2 C2_2 -0.2(10) . . . . ?
